data_2011697
loop_
_publ_author_name
'Parvez, Masood'
'Yadav, Veejendra K.'
'Senthil, Govindaraji'

_publ_section_title
;
 Some Diels--Alder adducts of 6-vinyl-1-oxa-4-thiaspiro[4.5]dec-6-ene
;
_journal_issue 1
_journal_name_full 'Acta Crystallographica Section C'
_journal_page_first 82
_journal_page_last 85
_journal_paper_doi 10.1107/S0108270100013597
_journal_volume 57
_journal_year 2001
_chemical_formula_moiety 'C13 H17 N3 O3 S'
_chemical_formula_sum 'C13 H17 N3 O3 S'
_chemical_formula_weight 295.36
_chemical_name_common
;
N-Methyl-1,3,4-triazoline-2,5-dione adduct of
1-oxa-4-thia-6-vinyl-spiro[4.5]dec-6-ene
;
_chemical_name_systematic
;
2-methyl-5,7,8,9,10,10a-hexahydro-1H-1,2,4-triazolo[1,2-a]cinnoline-7-spiro-
2'-[1,3]oxathiolane-1,3-dione
;
_space_group_IT_number 14
_symmetry_cell_setting monoclinic
_symmetry_space_group_name_Hall '-P 2ybc'
_symmetry_space_group_name_H-M 'P 1 21/c 1'
_audit_creation_method SHELXL97
_cell_angle_alpha 90.00
_cell_angle_beta 105.944(9)
_cell_angle_gamma 90.00
_cell_formula_units_Z 4
_cell_length_a 13.258(2)
_cell_length_b 7.3897(17)
_cell_length_c 14.2874(13)
_cell_measurement_reflns_used 12
_cell_measurement_temperature 170(2)
_cell_measurement_theta_max 15
_cell_measurement_theta_min 10
_cell_volume 1345.9(4)
_computing_cell_refinement 'MSC/AFC Diffractometer Control Software'
_computing_data_collection
;MSC/AFC Diffractometer Control Software (Molecular Structure Corporation,
 1988)
;
_computing_data_reduction 'TEXSAN (Molecular Structure Corporation, 1994)'
_computing_molecular_graphics TEXSAN
_computing_publication_material SHELXL97
_computing_structure_refinement 'SHELXL97 (Sheldrick, 1997)'
_computing_structure_solution 'SAPI91 (Fan, 1991)'
_diffrn_ambient_temperature 170(2)
_diffrn_measurement_device_type 'Rigaku AFC-6S'
_diffrn_measurement_method \w/2\q
_diffrn_radiation_monochromator graphite
_diffrn_radiation_source 'fine-focus sealed tube'
_diffrn_radiation_type 'Mo K\a'
_diffrn_radiation_wavelength .71069
_diffrn_reflns_av_R_equivalents .047
_diffrn_reflns_av_sigmaI/netI .086
_diffrn_reflns_limit_h_max 15
_diffrn_reflns_limit_h_min 0
_diffrn_reflns_limit_k_max 8
_diffrn_reflns_limit_k_min 0
_diffrn_reflns_limit_l_max 16
_diffrn_reflns_limit_l_min -17
_diffrn_reflns_number 2487
_diffrn_reflns_theta_max 25.0
_diffrn_reflns_theta_min 2.5
_diffrn_standards_decay_% <0.1
_diffrn_standards_interval_count 200
_diffrn_standards_number 3
_exptl_absorpt_coefficient_mu .25
_exptl_absorpt_correction_T_max .93
_exptl_absorpt_correction_T_min .90
_exptl_absorpt_correction_type empirical
_exptl_absorpt_process_details
;
via \y-scan (3 reflections) (North et al., 1968)
;
_exptl_crystal_colour colourless
_exptl_crystal_density_diffrn 1.458
_exptl_crystal_density_meas ?
_exptl_crystal_density_method 'not measured'
_exptl_crystal_description block
_exptl_crystal_F_000 624
_exptl_crystal_size_max .42
_exptl_crystal_size_mid .35
_exptl_crystal_size_min .31
_refine_diff_density_max .24
_refine_diff_density_min -.27
_refine_ls_extinction_method none
_refine_ls_goodness_of_fit_ref 1.00
_refine_ls_hydrogen_treatment constr
_refine_ls_matrix_type full
_refine_ls_number_parameters 182
_refine_ls_number_reflns 2380
_refine_ls_number_restraints 0
_refine_ls_restrained_S_all 1.00
_refine_ls_R_factor_all .113
_refine_ls_R_factor_gt .042
_refine_ls_shift/su_max <0.01
_refine_ls_shift/su_mean .00
_refine_ls_structure_factor_coef Fsqd
_refine_ls_weighting_details 'calc w = 1/[\s^2^(Fo^2^)+(0.058P)^2^+0.264P] where P=(Fo^2^+2Fc^2^)/3'
_refine_ls_weighting_scheme calc
_refine_ls_wR_factor_ref .130
_reflns_number_gt 1337
_reflns_number_total 2380
_reflns_threshold_expression I>2\s(I)
_cod_data_source_file da1148.cif
_cod_data_source_block IIIa
_cod_depositor_comments
;
The following automatic conversions were performed:

'_exptl_crystal_density_meas' value 'not measured' was changed to '?'
- the value is perceived as not measured.

Automatic conversion script
Id: cif_fix_values 3008 2015-01-20 13:52:24Z robertas 
;
_cod_original_sg_symbol_H-M 'P 21/c'
_cod_database_code 2011697
_cod_database_fobs_code 2011697

loop_
_symmetry_equiv_pos_as_xyz
'x, y, z'
'-x, y+1/2, -z+1/2'
'-x, -y, -z'
'x, -y-1/2, z-1/2'

loop_
_atom_site_label
_atom_site_fract_x
_atom_site_fract_y
_atom_site_fract_z
_atom_site_U_iso_or_equiv
_atom_site_adp_type
_atom_site_calc_flag
_atom_site_refinement_flags
_atom_site_occupancy
_atom_site_disorder_assembly
_atom_site_disorder_group
_atom_site_type_symbol
S1 .51331(7) .27399(13) .57718(7) .0331(3) Uani d . 1 . . S
O1 .65908(18) .0560(3) .68045(17) .0357(6) Uani d . 1 . . O
O2 1.00119(18) .2512(4) .39467(19) .0434(7) Uani d . 1 . . O
O3 .75030(18) .6868(3) .37666(17) .0344(6) Uani d . 1 . . O
N1 .8668(2) .2852(4) .4679(2) .0273(6) Uani d . 1 . . N
N2 .7777(2) .4016(4) .4459(2) .0266(7) Uani d . 1 . . N
N3 .8899(2) .5003(4) .3698(2) .0304(7) Uani d . 1 . . N
C1 .4744(3) .0719(5) .6291(3) .0409(9) Uani d . 1 . . C
H1A .4122 .0953 .6530 .049 Uiso calc R 1 . . H
H1B .4577 -.0269 .5805 .049 Uiso calc R 1 . . H
C2 .5683(3) .0240(5) .7120(3) .0412(10) Uani d . 1 . . C
H2A .5698 .0996 .7696 .049 Uiso calc R 1 . . H
H2B .5650 -.1047 .7301 .049 Uiso calc R 1 . . H
C3 .6551(2) .2299(5) .6385(2) .0275(8) Uani d . 1 . . C
C4 .6972(3) .3752(5) .7150(2) .0344(9) Uani d . 1 . . C
H4A .6536 .3784 .7612 .041 Uiso calc R 1 . . H
H4B .7697 .3437 .7521 .041 Uiso calc R 1 . . H
C5 .6970(3) .5610(5) .6699(3) .0347(9) Uani d . 1 . . C
H5A .7268 .6504 .7216 .042 Uiso calc R 1 . . H
H5B .6239 .5973 .6372 .042 Uiso calc R 1 . . H
C6 .7610(3) .5610(5) .5960(3) .0343(9) Uani d . 1 . . C
H6A .8357 .5378 .6296 .041 Uiso calc R 1 . . H
H6B .7558 .6810 .5642 .041 Uiso calc R 1 . . H
C7 .7199(2) .4148(4) .5191(2) .0245(8) Uani d . 1 . . C
H7 .6458 .4467 .4844 .029 Uiso calc R 1 . . H
C8 .7180(2) .2321(4) .5654(2) .0227(7) Uani d . 1 . . C
C9 .7730(2) .0919(4) .5494(3) .0272(8) Uani d . 1 . . C
H9 .7663 -.0191 .5806 .033 Uiso calc R 1 . . H
C10 .8447(3) .0973(4) .4854(3) .0280(8) Uani d . 1 . . C
H10A .9108 .0332 .5171 .034 Uiso calc R 1 . . H
H10B .8114 .0363 .4228 .034 Uiso calc R 1 . . H
C11 .9287(3) .3358(5) .4090(2) .0291(8) Uani d . 1 . . C
C12 .7997(3) .5467(5) .3956(2) .0273(8) Uani d . 1 . . C
C13 .9333(3) .6084(6) .3050(3) .0440(10) Uani d . 1 . . C
H13A .9888 .6869 .3437 .066 Uiso calc R 1 . . H
H13B .8777 .6829 .2632 .066 Uiso calc R 1 . . H
H13C .9626 .5282 .2645 .066 Uiso calc R 1 . . H

loop_
_atom_site_aniso_label
_atom_site_aniso_U_11
_atom_site_aniso_U_22
_atom_site_aniso_U_33
_atom_site_aniso_U_12
_atom_site_aniso_U_13
_atom_site_aniso_U_23
S1 .0256(4) .0355(5) .0385(5) .0031(4) .0093(4) .0053(4)
O1 .0337(13) .0351(15) .0430(15) .0110(11) .0186(12) .0174(12)
O2 .0310(13) .0533(18) .0529(17) .0117(13) .0233(12) .0096(14)
O3 .0368(14) .0299(14) .0380(15) .0067(12) .0130(12) .0087(11)
N1 .0261(14) .0264(15) .0317(15) .0055(13) .0119(12) .0033(13)
N2 .0273(15) .0248(16) .0306(16) .0062(12) .0131(13) .0043(12)
N3 .0266(15) .0349(18) .0310(16) .0011(13) .0098(13) .0092(14)
C1 .040(2) .037(2) .050(2) -.0026(18) .0207(19) .0030(19)
C2 .043(2) .041(2) .047(2) .0020(18) .0246(19) .0129(19)
C3 .0265(17) .0273(19) .0288(18) .0059(15) .0079(14) .0053(15)
C4 .0337(19) .047(2) .0238(19) .0022(18) .0103(16) -.0031(17)
C5 .038(2) .033(2) .037(2) -.0049(17) .0168(17) -.0175(18)
C6 .039(2) .0253(19) .040(2) -.0040(16) .0133(17) -.0049(17)
C7 .0216(17) .0222(18) .0307(19) .0050(14) .0090(15) .0006(15)
C8 .0187(15) .0267(18) .0209(16) -.0020(14) .0021(12) -.0005(14)
C9 .0270(17) .0213(18) .0352(19) .0002(15) .0117(15) -.0001(15)
C10 .0306(18) .0214(18) .0329(19) .0059(15) .0103(15) .0016(15)
C11 .0220(17) .035(2) .0308(19) -.0011(15) .0078(15) -.0005(16)
C12 .0300(19) .0264(19) .0257(18) .0006(16) .0080(15) .0004(15)
C13 .031(2) .056(3) .048(2) .0047(19) .0155(18) .019(2)

loop_
_atom_type_symbol
_atom_type_description
_atom_type_scat_dispersion_real
_atom_type_scat_dispersion_imag
_atom_type_scat_source
C C .0033 .0016 'International Tables Vol C Tables 4.2.6.8 and 6.1.1.4'
H H .0000 .0000 'International Tables Vol C Tables 4.2.6.8 and 6.1.1.4'
N N .0061 .0033 'International Tables Vol C Tables 4.2.6.8 and 6.1.1.4'
O O .0106 .0060 'International Tables Vol C Tables 4.2.6.8 and 6.1.1.4'
S S .1246 .1234 'International Tables Vol C Tables 4.2.6.8 and 6.1.1.4'

loop_
_geom_angle_atom_site_label_1
_geom_angle_atom_site_label_2
_geom_angle_atom_site_label_3
_geom_angle
_geom_angle_publ_flag
C1 S1 C3 91.56(17) y
C3 O1 C2 110.5(3) y
C11 N1 N2 107.3(3) y
C11 N1 C10 123.0(3) y
N2 N1 C10 114.8(2) y
C12 N2 N1 107.8(2) y
C12 N2 C7 123.7(3) y
N1 N2 C7 116.7(2) y
C11 N3 C12 111.3(3) y
C11 N3 C13 125.0(3) y
C12 N3 C13 123.6(3) y
C2 C1 S1 104.5(3) n
C2 C1 H1A 110.9 n
S1 C1 H1A 110.9 n
C2 C1 H1B 110.9 n
S1 C1 H1B 110.9 n
H1A C1 H1B 108.9 n
O1 C2 C1 107.5(3) n
O1 C2 H2A 110.2 n
C1 C2 H2A 110.2 n
O1 C2 H2B 110.2 n
C1 C2 H2B 110.2 n
H2A C2 H2B 108.5 n
O1 C3 C8 109.9(3) n
O1 C3 C4 111.9(3) n
C8 C3 C4 109.1(3) n
O1 C3 S1 105.8(2) n
C8 C3 S1 110.5(2) n
C4 C3 S1 109.6(2) n
C5 C4 C3 112.1(3) n
C5 C4 H4A 109.2 n
C3 C4 H4A 109.2 n
C5 C4 H4B 109.2 n
C3 C4 H4B 109.2 n
H4A C4 H4B 107.9 n
C4 C5 C6 111.0(3) n
C4 C5 H5A 109.4 n
C6 C5 H5A 109.4 n
C4 C5 H5B 109.4 n
C6 C5 H5B 109.4 n
H5A C5 H5B 108.0 n
C5 C6 C7 109.9(3) n
C5 C6 H6A 109.7 n
C7 C6 H6A 109.7 n
C5 C6 H6B 109.7 n
C7 C6 H6B 109.7 n
H6A C6 H6B 108.2 n
N2 C7 C8 109.2(3) n
N2 C7 C6 114.1(3) n
C8 C7 C6 111.4(3) n
N2 C7 H7 107.3 n
C8 C7 H7 107.3 n
C6 C7 H7 107.3 n
C9 C8 C3 123.3(3) n
C9 C8 C7 123.4(3) n
C3 C8 C7 113.1(3) n
C8 C9 C10 124.1(3) n
C8 C9 H9 118.0 n
C10 C9 H9 118.0 n
N1 C10 C9 108.9(3) n
N1 C10 H10A 109.9 n
C9 C10 H10A 109.9 n
N1 C10 H10B 109.9 n
C9 C10 H10B 109.9 n
H10A C10 H10B 108.3 n
O2 C11 N3 127.8(3) n
O2 C11 N1 126.6(3) n
N3 C11 N1 105.6(3) n
O3 C12 N2 127.3(3) n
O3 C12 N3 127.0(3) n
N2 C12 N3 105.7(3) n
N3 C13 H13A 109.5 n
N3 C13 H13B 109.5 n
H13A C13 H13B 109.5 n
N3 C13 H13C 109.5 n
H13A C13 H13C 109.5 n
H13B C13 H13C 109.5 n

loop_
_geom_bond_atom_site_label_1
_geom_bond_atom_site_label_2
_geom_bond_site_symmetry_2
_geom_bond_distance
_geom_bond_publ_flag
S1 C1 . 1.805(4) y
S1 C3 . 1.872(3) y
O1 C3 . 1.413(4) y
O1 C2 . 1.417(4) y
O2 C11 . 1.210(4) y
O3 C12 . 1.215(4) y
N1 C11 . 1.379(4) y
N1 N2 . 1.425(4) y
N1 C10 . 1.455(4) y
N2 C12 . 1.366(4) y
N2 C7 . 1.460(4) y
N3 C11 . 1.378(4) y
N3 C12 . 1.388(4) y
N3 C13 . 1.454(4) y
C1 C2 . 1.506(5) n
C1 H1A . .9900 n
C1 H1B . .9900 n
C2 H2A . .9900 n
C2 H2B . .9900 n
C3 C8 . 1.506(4) n
C3 C4 . 1.524(5) n
C4 C5 . 1.516(5) n
C4 H4A . .9900 n
C4 H4B . .9900 n
C5 C6 . 1.525(5) n
C5 H5A . .9900 n
C5 H5B . .9900 n
C6 C7 . 1.530(5) n
C6 H6A . .9900 n
C6 H6B . .9900 n
C7 C8 . 1.506(4) n
C7 H7 . 1.0000 n
C8 C9 . 1.322(4) n
C9 C10 . 1.490(5) n
C9 H9 . .9500 n
C10 H10A . .9900 n
C10 H10B . .9900 n
C13 H13A . .9800 n
C13 H13B . .9800 n
C13 H13C . .9800 n

loop_
_geom_torsion_atom_site_label_1
_geom_torsion_atom_site_label_2
_geom_torsion_atom_site_label_3
_geom_torsion_atom_site_label_4
_geom_torsion
_geom_torsion_publ_flag
C11 N1 N2 C12 -15.9(3) n
C10 N1 N2 C12 -156.6(3) n
C11 N1 N2 C7 -160.3(3) n
C10 N1 N2 C7 59.0(4) n
C3 S1 C1 C2 17.6(3) n
C3 O1 C2 C1 49.5(4) n
S1 C1 C2 O1 -39.9(4) n
C2 O1 C3 C8 -153.0(3) n
C2 O1 C3 C4 85.7(3) n
C2 O1 C3 S1 -33.7(3) n
C1 S1 C3 O1 7.8(2) n
C1 S1 C3 C8 126.7(3) n
C1 S1 C3 C4 -113.1(3) n
O1 C3 C4 C5 177.8(3) n
C8 C3 C4 C5 55.9(4) n
S1 C3 C4 C5 -65.1(3) n
C3 C4 C5 C6 -57.4(4) n
C4 C5 C6 C7 55.5(4) n
C12 N2 C7 C8 -175.3(3) n
N1 N2 C7 C8 -37.1(4) n
C12 N2 C7 C6 -50.0(4) n
N1 N2 C7 C6 88.2(3) n
C5 C6 C7 N2 -178.8(3) n
C5 C6 C7 C8 -54.6(4) n
O1 C3 C8 C9 -3.8(4) n
C4 C3 C8 C9 119.2(3) n
S1 C3 C8 C9 -120.2(3) n
O1 C3 C8 C7 -178.5(2) n
C4 C3 C8 C7 -55.5(3) n
S1 C3 C8 C7 65.1(3) n
N2 C7 C8 C9 8.3(4) n
C6 C7 C8 C9 -118.6(3) n
N2 C7 C8 C3 -177.0(3) n
C6 C7 C8 C3 56.1(3) n
C3 C8 C9 C10 -173.1(3) n
C7 C8 C9 C10 1.1(5) n
C11 N1 C10 C9 -178.1(3) n
N2 N1 C10 C9 -44.3(4) n
C8 C9 C10 N1 16.2(5) n
C12 N3 C11 O2 174.0(4) n
C13 N3 C11 O2 -2.7(6) n
C12 N3 C11 N1 -5.3(4) n
C13 N3 C11 N1 178.0(3) n
N2 N1 C11 O2 -166.7(3) n
C10 N1 C11 O2 -30.0(5) n
N2 N1 C11 N3 12.7(3) n
C10 N1 C11 N3 149.4(3) n
N1 N2 C12 O3 -168.2(3) n
C7 N2 C12 O3 -26.9(5) n
N1 N2 C12 N3 12.2(3) n
C7 N2 C12 N3 153.5(3) n
C11 N3 C12 O3 176.0(3) n
C13 N3 C12 O3 -7.3(5) n
C11 N3 C12 N2 -4.5(4) n
C13 N3 C12 N2 172.3(3) n
